data_7152842
loop_
_publ_author_name
'Zhang, Jian-Jian'
'Yan, Chang-Song'
'Peng, Yu'
'Luo, Zhen-Biao'
'Xu, Xiao-Bo'
'Wang, Ya-Wen'

_publ_section_title
;
 Total synthesis of (+-)-sacidumlignans D and A through Ueno-Stork radical
 cyclization reaction.
;
_journal_issue 15
_journal_name_full 'Organic &amp; biomolecular chemistry'
_journal_page_first 2498
_journal_page_last 2513
_journal_paper_doi 10.1039/c3ob00053b
_journal_volume 11
_journal_year 2013
_chemical_formula_sum 'C18 H18 O2'
_chemical_formula_weight 266.32
_chemical_name_systematic
;
?
;
_space_group_IT_number 14
_symmetry_cell_setting monoclinic
_symmetry_space_group_name_Hall '-P 2yn'
_symmetry_space_group_name_H-M 'P 1 21/n 1'
_atom_sites_solution_hydrogens geom
_atom_sites_solution_primary direct
_atom_sites_solution_secondary difmap
_audit_creation_method SHELXL-97
_cell_angle_alpha 90.00
_cell_angle_beta 94.570(7)
_cell_angle_gamma 90.00
_cell_formula_units_Z 4
_cell_length_a 8.517(6)
_cell_length_b 10.598(7)
_cell_length_c 16.662(11)
_cell_measurement_reflns_used 2074
_cell_measurement_temperature 296(2)
_cell_measurement_theta_max 21.33
_cell_measurement_theta_min 2.28
_cell_volume 1499.2(18)
_computing_cell_refinement 'Bruker SAINT'
_computing_data_collection 'Bruker APEX2'
_computing_data_reduction 'Bruker SAINT'
_computing_molecular_graphics 'Bruker SHELXTL'
_computing_publication_material 'Bruker SHELXTL'
_computing_structure_refinement 'SHELXL-97 (Sheldrick, 2008)'
_computing_structure_solution 'SHELXS-97 (Sheldrick, 2008)'
_diffrn_ambient_temperature 296(2)
_diffrn_measured_fraction_theta_full 0.988
_diffrn_measured_fraction_theta_max 0.988
_diffrn_measurement_device_type 'Bruker APEX-II CCD'
_diffrn_measurement_method '\f and \w scans'
_diffrn_radiation_monochromator graphite
_diffrn_radiation_source 'fine-focus sealed tube'
_diffrn_radiation_type MoK\a
_diffrn_radiation_wavelength 0.71073
_diffrn_reflns_av_R_equivalents 0.0308
_diffrn_reflns_av_sigmaI/netI 0.0417
_diffrn_reflns_limit_h_max 10
_diffrn_reflns_limit_h_min -10
_diffrn_reflns_limit_k_max 12
_diffrn_reflns_limit_k_min -12
_diffrn_reflns_limit_l_max 14
_diffrn_reflns_limit_l_min -20
_diffrn_reflns_number 6977
_diffrn_reflns_theta_full 25.50
_diffrn_reflns_theta_max 25.50
_diffrn_reflns_theta_min 2.28
_exptl_absorpt_coefficient_mu 0.076
_exptl_absorpt_correction_T_max 0.9888
_exptl_absorpt_correction_T_min 0.9843
_exptl_absorpt_correction_type multi-scan
_exptl_absorpt_process_details SADABS
_exptl_crystal_colour colorless
_exptl_crystal_density_diffrn 1.180
_exptl_crystal_density_method 'not measured'
_exptl_crystal_description block
_exptl_crystal_F_000 568
_exptl_crystal_size_max 0.21
_exptl_crystal_size_mid 0.16
_exptl_crystal_size_min 0.15
_refine_diff_density_max 0.224
_refine_diff_density_min -0.134
_refine_diff_density_rms 0.030
_refine_ls_extinction_method none
_refine_ls_goodness_of_fit_ref 1.035
_refine_ls_hydrogen_treatment constr
_refine_ls_matrix_type full
_refine_ls_number_parameters 183
_refine_ls_number_reflns 2770
_refine_ls_number_restraints 0
_refine_ls_restrained_S_all 1.035
_refine_ls_R_factor_all 0.0985
_refine_ls_R_factor_gt 0.0452
_refine_ls_shift/su_max 0.000
_refine_ls_shift/su_mean 0.000
_refine_ls_structure_factor_coef Fsqd
_refine_ls_weighting_details 'calc w=1/[\s^2^(Fo^2^)+(0.0576P)^2^+0.0000P] where P=(Fo^2^+2Fc^2^)/3'
_refine_ls_weighting_scheme calc
_refine_ls_wR_factor_gt 0.1041
_refine_ls_wR_factor_ref 0.1286
_reflns_number_gt 1517
_reflns_number_total 2770
_reflns_threshold_expression >2sigma(I)
_cod_data_source_file c3ob00053b.txt
_cod_data_source_block p21n
_cod_depositor_comments
;
The following automatic conversions were performed:

'_symmetry_cell_setting' value 'Monoclinic' changed to 'monoclinic'
according to /home/saulius/struct/CIF-dictionaries/cif_core.dic
dictionary named 'cif_core.dic' version 2.4.2 from 2011-04-26.

Automatic conversion script
Id: cif_fix_values 1891 2012-01-12 08:04:46Z andrius 
;
_cod_original_cell_volume 1499.3(17)
_cod_original_sg_symbol_H-M P2(1)/n
_cod_database_code 7152842

loop_
_symmetry_equiv_pos_as_xyz
'x, y, z'
'-x+1/2, y+1/2, -z+1/2'
'-x, -y, -z'
'x-1/2, -y-1/2, z-1/2'

loop_
_atom_site_label
_atom_site_type_symbol
_atom_site_fract_x
_atom_site_fract_y
_atom_site_fract_z
_atom_site_U_iso_or_equiv
_atom_site_adp_type
_atom_site_occupancy
_atom_site_symmetry_multiplicity
_atom_site_calc_flag
_atom_site_refinement_flags
C1 C 1.0964(2) 0.4041(2) 0.92319(13) 0.0616(6) Uani 1 1 d .
C2 C 1.0630(3) 0.2703(2) 0.94364(12) 0.0664(6) Uani 1 1 d .
H2 H 0.9638 0.2681 0.9696 0.080 Uiso 1 1 calc R
C3 C 1.0354(2) 0.20904(18) 0.86170(12) 0.0559(6) Uani 1 1 d .
H3 H 1.1387 0.1870 0.8438 0.067 Uiso 1 1 calc R
C4 C 0.9682(2) 0.31862(16) 0.80740(11) 0.0459(5) Uani 1 1 d .
C5 C 0.7904(2) 0.32864(17) 0.80400(11) 0.0482(5) Uani 1 1 d .
C6 C 0.7151(3) 0.3969(2) 0.86057(13) 0.0647(6) Uani 1 1 d .
H6 H 0.7740 0.4413 0.9006 0.078 Uiso 1 1 calc R
C7 C 0.5516(3) 0.3992(2) 0.85755(16) 0.0804(7) Uani 1 1 d .
H7 H 0.5020 0.4442 0.8962 0.096 Uiso 1 1 calc R
C8 C 0.4633(3) 0.3367(3) 0.79886(19) 0.0860(8) Uani 1 1 d .
H8 H 0.3539 0.3395 0.7970 0.103 Uiso 1 1 calc R
C9 C 0.5364(3) 0.2694(2) 0.74248(15) 0.0770(7) Uani 1 1 d .
H9 H 0.4765 0.2265 0.7021 0.092 Uiso 1 1 calc R
C10 C 0.6981(2) 0.2652(2) 0.74518(13) 0.0628(6) Uani 1 1 d .
H10 H 0.7463 0.2187 0.7067 0.075 Uiso 1 1 calc R
C11 C 1.0266(2) 0.32379(19) 0.72366(11) 0.0489(5) Uani 1 1 d .
C12 C 1.0901(2) 0.2225(2) 0.68691(13) 0.0674(6) Uani 1 1 d .
H12 H 1.0992 0.1455 0.7137 0.081 Uiso 1 1 calc R
C13 C 1.1414(3) 0.2332(3) 0.61000(15) 0.0853(8) Uani 1 1 d .
H13 H 1.1826 0.1633 0.5852 0.102 Uiso 1 1 calc R
C14 C 1.1312(3) 0.3456(4) 0.57123(16) 0.0939(9) Uani 1 1 d .
H14 H 1.1675 0.3531 0.5203 0.113 Uiso 1 1 calc R
C15 C 1.0681(3) 0.4475(3) 0.60647(16) 0.0927(8) Uani 1 1 d .
H15 H 1.0604 0.5244 0.5795 0.111 Uiso 1 1 calc R
C16 C 1.0156(3) 0.4363(2) 0.68221(13) 0.0701(7) Uani 1 1 d .
H16 H 0.9719 0.5061 0.7059 0.084 Uiso 1 1 calc R
C17 C 1.1904(3) 0.2127(3) 1.00108(16) 0.1148(10) Uani 1 1 d .
H17A H 1.1984 0.2593 1.0506 0.172 Uiso 1 1 calc R
H17B H 1.2894 0.2158 0.9773 0.172 Uiso 1 1 calc R
H17C H 1.1642 0.1265 1.0116 0.172 Uiso 1 1 calc R
C18 C 0.9380(3) 0.0887(2) 0.86049(14) 0.0783(7) Uani 1 1 d .
H18A H 0.8387 0.1057 0.8818 0.117 Uiso 1 1 calc R
H18B H 0.9935 0.0255 0.8928 0.117 Uiso 1 1 calc R
H18C H 0.9201 0.0589 0.8061 0.117 Uiso 1 1 calc R
O1 O 1.03635(15) 0.43086(12) 0.84808(8) 0.0563(4) Uani 1 1 d .
O2 O 1.16663(19) 0.48255(17) 0.96322(9) 0.0907(6) Uani 1 1 d .

loop_
_atom_site_aniso_label
_atom_site_aniso_U_11
_atom_site_aniso_U_22
_atom_site_aniso_U_33
_atom_site_aniso_U_23
_atom_site_aniso_U_13
_atom_site_aniso_U_12
C1 0.0510(13) 0.0842(18) 0.0499(14) -0.0124(13) 0.0060(10) -0.0120(12)
C2 0.0654(14) 0.0836(17) 0.0498(13) 0.0075(12) 0.0020(10) -0.0044(12)
C3 0.0576(13) 0.0558(13) 0.0544(13) 0.0041(11) 0.0050(9) 0.0023(10)
C4 0.0485(11) 0.0411(11) 0.0475(11) -0.0050(9) 0.0001(9) -0.0059(9)
C5 0.0479(11) 0.0464(12) 0.0499(12) 0.0011(10) 0.0023(9) -0.0020(9)
C6 0.0599(14) 0.0710(15) 0.0634(14) -0.0044(12) 0.0059(11) 0.0050(11)
C7 0.0620(16) 0.094(2) 0.0875(18) 0.0056(16) 0.0207(14) 0.0139(14)
C8 0.0475(14) 0.104(2) 0.107(2) 0.0212(18) 0.0089(15) -0.0007(14)
C9 0.0571(15) 0.0848(18) 0.0866(18) 0.0086(15) -0.0096(13) -0.0178(13)
C10 0.0549(14) 0.0671(15) 0.0654(14) -0.0030(12) -0.0009(10) -0.0102(11)
C11 0.0435(11) 0.0539(13) 0.0488(12) -0.0014(11) 0.0007(9) -0.0010(9)
C12 0.0727(15) 0.0695(15) 0.0604(14) -0.0040(12) 0.0083(11) 0.0031(12)
C13 0.0821(18) 0.107(2) 0.0687(18) -0.0164(17) 0.0169(14) 0.0100(16)
C14 0.0841(19) 0.138(3) 0.0622(17) 0.007(2) 0.0218(14) -0.0037(18)
C15 0.105(2) 0.104(2) 0.0709(18) 0.0275(17) 0.0184(15) -0.0030(18)
C16 0.0813(16) 0.0686(16) 0.0605(15) 0.0102(13) 0.0071(12) 0.0068(12)
C17 0.124(2) 0.139(3) 0.0759(19) 0.0157(18) -0.0300(17) 0.015(2)
C18 0.0937(18) 0.0535(15) 0.0876(17) 0.0140(13) 0.0075(14) -0.0086(12)
O1 0.0620(9) 0.0537(9) 0.0526(9) -0.0051(7) -0.0002(7) -0.0146(7)
O2 0.0851(11) 0.1149(14) 0.0711(11) -0.0299(10) 0.0002(9) -0.0384(10)

loop_
_atom_type_symbol
_atom_type_description
_atom_type_scat_dispersion_real
_atom_type_scat_dispersion_imag
_atom_type_scat_source
C C 0.0033 0.0016 'International Tables Vol C Tables 4.2.6.8 and 6.1.1.4'
H H 0.0000 0.0000 'International Tables Vol C Tables 4.2.6.8 and 6.1.1.4'
O O 0.0106 0.0060 'International Tables Vol C Tables 4.2.6.8 and 6.1.1.4'

loop_
_geom_angle_atom_site_label_1
_geom_angle_atom_site_label_2
_geom_angle_atom_site_label_3
_geom_angle
O2 C1 O1 120.6(2)
O2 C1 C2 129.0(2)
O1 C1 C2 110.38(19)
C1 C2 C3 102.75(17)
C1 C2 C17 112.8(2)
C3 C2 C17 116.6(2)
C1 C2 H2 108.1
C3 C2 H2 108.1
C17 C2 H2 108.1
C2 C3 C18 114.67(18)
C2 C3 C4 103.20(16)
C18 C3 C4 116.36(17)
C2 C3 H3 107.4
C18 C3 H3 107.4
C4 C3 H3 107.4
O1 C4 C5 108.56(14)
O1 C4 C11 104.40(14)
C5 C4 C11 111.27(15)
O1 C4 C3 102.91(15)
C5 C4 C3 113.27(15)
C11 C4 C3 115.44(16)
C10 C5 C6 117.98(19)
C10 C5 C4 120.19(17)
C6 C5 C4 121.79(18)
C5 C6 C7 120.1(2)
C5 C6 H6 120.0
C7 C6 H6 120.0
C8 C7 C6 120.9(2)
C8 C7 H7 119.5
C6 C7 H7 119.5
C7 C8 C9 119.5(2)
C7 C8 H8 120.3
C9 C8 H8 120.3
C8 C9 C10 120.3(2)
C8 C9 H9 119.9
C10 C9 H9 119.9
C9 C10 C5 121.2(2)
C9 C10 H10 119.4
C5 C10 H10 119.4
C12 C11 C16 117.91(19)
C12 C11 C4 123.55(18)
C16 C11 C4 118.53(18)
C11 C12 C13 120.8(2)
C11 C12 H12 119.6
C13 C12 H12 119.6
C14 C13 C12 119.9(2)
C14 C13 H13 120.1
C12 C13 H13 120.1
C13 C14 C15 120.3(2)
C13 C14 H14 119.8
C15 C14 H14 119.8
C14 C15 C16 119.7(3)
C14 C15 H15 120.2
C16 C15 H15 120.2
C11 C16 C15 121.4(2)
C11 C16 H16 119.3
C15 C16 H16 119.3
C2 C17 H17A 109.5
C2 C17 H17B 109.5
H17A C17 H17B 109.5
C2 C17 H17C 109.5
H17A C17 H17C 109.5
H17B C17 H17C 109.5
C3 C18 H18A 109.5
C3 C18 H18B 109.5
H18A C18 H18B 109.5
C3 C18 H18C 109.5
H18A C18 H18C 109.5
H18B C18 H18C 109.5
C1 O1 C4 111.50(16)

loop_
_geom_bond_atom_site_label_1
_geom_bond_atom_site_label_2
_geom_bond_distance
C1 O2 1.196(2)
C1 O1 1.344(2)
C1 C2 1.491(3)
C2 C3 1.513(3)
C2 C17 1.517(3)
C2 H2 0.9800
C3 C18 1.521(3)
C3 C4 1.553(3)
C3 H3 0.9800
C4 O1 1.466(2)
C4 C5 1.515(3)
C4 C11 1.519(3)
C5 C10 1.381(3)
C5 C6 1.385(3)
C6 C7 1.389(3)
C6 H6 0.9300
C7 C8 1.358(3)
C7 H7 0.9300
C8 C9 1.368(4)
C8 H8 0.9300
C9 C10 1.375(3)
C9 H9 0.9300
C10 H10 0.9300
C11 C12 1.368(3)
C11 C16 1.377(3)
C12 C13 1.391(3)
C12 H12 0.9300
C13 C14 1.354(4)
C13 H13 0.9300
C14 C15 1.361(4)
C14 H14 0.9300
C15 C16 1.377(3)
C15 H15 0.9300
C16 H16 0.9300
C17 H17A 0.9600
C17 H17B 0.9600
C17 H17C 0.9600
C18 H18A 0.9600
C18 H18B 0.9600
C18 H18C 0.9600

loop_
_geom_torsion_atom_site_label_1
_geom_torsion_atom_site_label_2
_geom_torsion_atom_site_label_3
_geom_torsion_atom_site_label_4
_geom_torsion
O2 C1 C2 C3 -157.0(2)
O1 C1 C2 C3 22.1(2)
O2 C1 C2 C17 -30.5(3)
O1 C1 C2 C17 148.6(2)
C1 C2 C3 C18 -157.04(18)
C17 C2 C3 C18 79.1(3)
C1 C2 C3 C4 -29.48(19)
C17 C2 C3 C4 -153.4(2)
C2 C3 C4 O1 27.23(18)
C18 C3 C4 O1 153.71(17)
C2 C3 C4 C5 -89.78(18)
C18 C3 C4 C5 36.7(2)
C2 C3 C4 C11 140.28(17)
C18 C3 C4 C11 -93.2(2)
O1 C4 C5 C10 155.42(17)
C11 C4 C5 C10 41.1(2)
C3 C4 C5 C10 -90.9(2)
O1 C4 C5 C6 -26.9(2)
C11 C4 C5 C6 -141.28(19)
C3 C4 C5 C6 86.7(2)
C10 C5 C6 C7 0.6(3)
C4 C5 C6 C7 -177.08(19)
C5 C6 C7 C8 -1.0(3)
C6 C7 C8 C9 0.7(4)
C7 C8 C9 C10 0.0(4)
C8 C9 C10 C5 -0.4(3)
C6 C5 C10 C9 0.1(3)
C4 C5 C10 C9 177.82(19)
O1 C4 C11 C12 132.94(19)
C5 C4 C11 C12 -110.1(2)
C3 C4 C11 C12 20.7(3)
O1 C4 C11 C16 -47.0(2)
C5 C4 C11 C16 70.0(2)
C3 C4 C11 C16 -159.15(17)
C16 C11 C12 C13 -0.2(3)
C4 C11 C12 C13 179.9(2)
C11 C12 C13 C14 1.2(4)
C12 C13 C14 C15 -1.3(4)
C13 C14 C15 C16 0.5(4)
C12 C11 C16 C15 -0.6(3)
C4 C11 C16 C15 179.3(2)
C14 C15 C16 C11 0.5(4)
O2 C1 O1 C4 174.70(18)
C2 C1 O1 C4 -4.5(2)
C5 C4 O1 C1 105.64(16)
C11 C4 O1 C1 -135.58(16)
C3 C4 O1 C1 -14.66(18)
